data_1502553
loop_
_publ_author_name
'Hong, Wan Pyo'
'Noshi, Mohammad N.'
'El-Awa, Ahmad'
'Fuchs, Philip L.'

_publ_section_title
;
 Synthesis of the C1-C20 and C15-C27 segments of aplyronine A.
;
_journal_issue 24
_journal_name_full 'Organic letters'
_journal_page_first 6342
_journal_page_last 6345
_journal_paper_doi 10.1021/ol2024746
_journal_volume 13
_journal_year 2011
_chemical_absolute_configuration ad
_chemical_formula_moiety 'C22 H24 O4 S2'
_chemical_formula_sum 'C22 H24 O4 S2'
_chemical_formula_weight 416.56
_space_group_IT_number 19
_symmetry_cell_setting orthorhombic
_symmetry_space_group_name_Hall 'P 2ac 2ab'
_symmetry_space_group_name_H-M 'P 21 21 21'
_atom_type_scat_source 'International Tables for Crystallography (Vol C)'
_cell_angle_alpha 90.00
_cell_angle_beta 90.00
_cell_angle_gamma 90.00
_cell_formula_units_Z 4
_cell_length_a 8.4312(2)
_cell_length_b 8.9716(2)
_cell_length_c 28.7625(10)
_cell_measurement_reflns_used 15044
_cell_measurement_temperature 150
_cell_measurement_theta_max 27
_cell_measurement_theta_min 2
_cell_volume 2175.63(10)
_computing_cell_refinement 'DENZO/SCALEPACK (Otwinowski & Minor, 1996)'
_computing_data_collection 'Collect (Nonius, 1998)'
_computing_data_reduction 'DENZO/SCALEPACK (Otwinowski & Minor, 1996)'
_computing_molecular_graphics
;
    ORTEP (Johnson, 1976)
    PLATON (Spek, 1997)
;
_computing_publication_material 'SHELX97(Sheldrick, 2008) and local programs'
_computing_structure_refinement 'SHELX97 (Sheldrick, 2008)'
_computing_structure_solution
;
 Direct methods (SIR2004, Burla et al., 2005)
;
_diffrn_ambient_temperature 150
_diffrn_measured_fraction_theta_full 0.9834
_diffrn_measured_fraction_theta_max 0.8697
_diffrn_measurement_device_type Nonius_KappaCCD
_diffrn_measurement_method \w
_diffrn_radiation_monochromator 'graphite 002'
_diffrn_radiation_type MO-K\a
_diffrn_radiation_wavelength 0.71073
_diffrn_reflns_av_R_equivalents 0.064
_diffrn_reflns_limit_h_max 10
_diffrn_reflns_limit_h_min -10
_diffrn_reflns_limit_k_max 11
_diffrn_reflns_limit_k_min -11
_diffrn_reflns_limit_l_max 37
_diffrn_reflns_limit_l_min -37
_diffrn_reflns_number 15044
_diffrn_reflns_theta_full 24.1
_diffrn_reflns_theta_max 27.49
_diffrn_reflns_theta_min 2.12
_diffrn_standards_number 0
_exptl_absorpt_coefficient_mu 0.257
_exptl_absorpt_correction_T_max 0.9499
_exptl_absorpt_correction_T_min 0.9105
_exptl_absorpt_correction_type multi-scan
_exptl_absorpt_process_details 'SCALEPACK (Otwinowski & Minor, 1997)'
_exptl_crystal_colour_primary colourless
_exptl_crystal_density_diffrn 1.272
_exptl_crystal_density_method 'not measured'
_exptl_crystal_description needle
_exptl_crystal_F_000 880
_exptl_crystal_size_max 0.60
_exptl_crystal_size_mid 0.30
_exptl_crystal_size_min 0.20
_refine_diff_density_max 0.24
_refine_diff_density_min -0.41
_refine_ls_abs_structure_details 'Flack H. D. (1983), Acta Cryst. A39, 876-881'
_refine_ls_abs_structure_Flack -0.03(8)
_refine_ls_extinction_method none
_refine_ls_goodness_of_fit_ref 1.054
_refine_ls_hydrogen_treatment constr
_refine_ls_matrix_type full
_refine_ls_number_parameters 255
_refine_ls_number_reflns 4776
_refine_ls_number_restraints 0
_refine_ls_R_factor_all 0.069
_refine_ls_R_factor_gt 0.048
_refine_ls_shift/su_max 0.004
_refine_ls_structure_factor_coef Fsqd
_refine_ls_weighting_details '1/[\s^2^(Fo^2^)+(0.0549P)^2^+0.4843P] where P=(Fo^2^+2Fc^2^)/3  '
_refine_ls_weighting_scheme calc
_refine_ls_wR_factor_gt 0.104
_refine_ls_wR_factor_ref 0.114
_reflns_Friedel_coverage 0.8195
_reflns_number_gt 3674
_reflns_number_total 4776
_reflns_threshold_expression >2.0\s(I)
_cod_data_source_file ol2024746_si_001.cif
_cod_data_source_block MNBOAC
_cod_depositor_comments
;
The following automatic conversions were performed:

'_refine_ls_weighting_scheme' value 'calc ' changed to 'calc'
according to /home/saulius/struct/CIF-dictionaries/cif_core.dic
dictionary named 'cif_core.dic' version 2.4.1 from 2010-06-29.

Automatic conversion script
Id: cif_fix_values 1715 2011-07-08 13:25:40Z adriana 

The following automatic conversions were performed:

data name '_exptl_absorpt__process_details' was replaced with
'_exptl_absorpt_process_details' as specified in the replacement file
'data/replacement-values/replacement_tags.lst'.

Automatic conversion script
Id: cif_correct_tags 9268 2022-04-12 08:56:07Z antanas 
;
_cod_database_code 1502553

loop_
_symmetry_equiv_pos_as_xyz
'x, y, z'
'-x+1/2, -y, z+1/2'
'-x, y+1/2, -z+1/2'
'x+1/2, -y+1/2, -z'

loop_
_atom_site_label
_atom_site_fract_x
_atom_site_fract_y
_atom_site_fract_z
_atom_site_U_iso_or_equiv
_atom_site_adp_type
_atom_site_occupancy
_atom_site_symmetry_multiplicity
_atom_site_calc_flag
_atom_site_refinement_flags
S3 0.80707(7) 0.78946(8) 0.84606(3) 0.02934(18) Uani 1 1 d .
S5 0.25358(8) 0.97191(8) 0.92599(3) 0.03395(19) Uani 1 1 d .
O11 0.3577(2) 0.41111(19) 0.82638(7) 0.0321(5) Uani 1 1 d .
O12 0.5007(3) 0.3672(2) 0.76189(7) 0.0374(5) Uani 1 1 d .
O31 0.8685(2) 0.7544(2) 0.89133(7) 0.0393(5) Uani 1 1 d .
O32 0.8700(2) 0.7111(2) 0.80628(7) 0.0395(5) Uani 1 1 d .
C1 0.3957(3) 0.5701(3) 0.82481(10) 0.0267(6) Uani 1 1 d .
C2 0.5572(3) 0.5945(3) 0.84820(10) 0.0274(6) Uani 1 1 d .
C3 0.5966(3) 0.7633(3) 0.84585(10) 0.0244(6) Uani 1 1 d .
C4 0.5195(3) 0.8533(3) 0.88395(9) 0.0248(6) Uani 1 1 d .
C5 0.3635(3) 0.8777(3) 0.88292(9) 0.0257(6) Uani 1 1 d .
C6 0.2585(3) 0.8161(3) 0.84529(10) 0.0277(6) Uani 1 1 d .
C7 0.2530(3) 0.6446(3) 0.84601(10) 0.0291(6) Uani 1 1 d .
C12 0.4171(3) 0.3220(3) 0.79288(10) 0.0313(7) Uani 1 1 d .
C13 0.3644(4) 0.1649(3) 0.79943(11) 0.0434(8) Uani 1 1 d .
C21 0.5665(4) 0.5301(3) 0.89726(10) 0.0388(7) Uani 1 1 d .
C31 0.8344(3) 0.9832(3) 0.83684(10) 0.0296(6) Uani 1 1 d .
C32 0.8479(3) 1.0373(3) 0.79172(11) 0.0370(7) Uani 1 1 d .
C33 0.8732(4) 1.1881(4) 0.78495(13) 0.0461(8) Uani 1 1 d .
C34 0.8867(4) 1.2822(4) 0.82228(14) 0.0492(9) Uani 1 1 d .
C35 0.8750(4) 1.2276(4) 0.86722(14) 0.0505(9) Uani 1 1 d .
C36 0.8496(4) 1.0767(3) 0.87496(11) 0.0394(8) Uani 1 1 d .
C51 0.4023(3) 1.0227(3) 0.96661(10) 0.0304(6) Uani 1 1 d .
C52 0.4954(4) 1.1465(3) 0.95887(11) 0.0415(8) Uani 1 1 d .
C53 0.6102(4) 1.1878(4) 0.99088(11) 0.0512(9) Uani 1 1 d .
C54 0.6285(5) 1.1068(5) 1.03099(12) 0.0602(10) Uani 1 1 d .
C55 0.5344(5) 0.9847(5) 1.03903(13) 0.0638(11) Uani 1 1 d .
C56 0.4215(4) 0.9412(4) 1.00667(11) 0.0446(8) Uani 1 1 d .
H1 0.4039 0.6014 0.7915 0.032 Uiso 1 1 calc R
H2 0.6382 0.5413 0.8290 0.033 Uiso 1 1 calc R
H3 0.5556 0.8018 0.8155 0.029 Uiso 1 1 calc R
H4 0.5819 0.8924 0.9086 0.030 Uiso 1 1 calc R
H32 0.8399 0.9717 0.7659 0.044 Uiso 1 1 calc R
H33 0.8813 1.2266 0.7543 0.055 Uiso 1 1 calc R
H34 0.9041 1.3856 0.8173 0.059 Uiso 1 1 calc R
H35 0.8844 1.2938 0.8929 0.061 Uiso 1 1 calc R
H36 0.8427 1.0385 0.9057 0.047 Uiso 1 1 calc R
H52 0.4808 1.2038 0.9314 0.050 Uiso 1 1 calc R
H53 0.6759 1.2718 0.9851 0.061 Uiso 1 1 calc R
H54 0.7063 1.1353 1.0532 0.072 Uiso 1 1 calc R
H55 0.5467 0.9295 1.0670 0.077 Uiso 1 1 calc R
H56 0.3579 0.8556 1.0122 0.054 Uiso 1 1 calc R
H6A 0.2982 0.8499 0.8147 0.033 Uiso 1 1 calc R
H6B 0.1498 0.8556 0.8493 0.033 Uiso 1 1 calc R
H7A 0.2426 0.6111 0.8787 0.035 Uiso 1 1 calc R
H7B 0.1571 0.6113 0.8291 0.035 Uiso 1 1 calc R
H13A 0.3143 0.1289 0.7708 0.065 Uiso 1 1 calc R
H13B 0.2878 0.1600 0.8250 0.065 Uiso 1 1 calc R
H13C 0.4563 0.1023 0.8068 0.065 Uiso 1 1 calc R
H21A 0.4936 0.5844 0.9177 0.058 Uiso 1 1 calc R
H21B 0.6751 0.5401 0.9091 0.058 Uiso 1 1 calc R
H21C 0.5370 0.4245 0.8966 0.058 Uiso 1 1 calc R

loop_
_atom_site_aniso_label
_atom_site_aniso_U_11
_atom_site_aniso_U_22
_atom_site_aniso_U_33
_atom_site_aniso_U_12
_atom_site_aniso_U_13
_atom_site_aniso_U_23
S3 0.0163(3) 0.0294(3) 0.0422(4) 0.0019(3) 0.0012(3) 0.0014(3)
S5 0.0232(3) 0.0379(4) 0.0407(4) 0.0049(3) 0.0032(3) -0.0089(3)
O11 0.0366(11) 0.0182(9) 0.0417(12) -0.0022(8) 0.0112(10) -0.0035(8)
O12 0.0437(12) 0.0292(11) 0.0391(13) -0.0006(10) 0.0084(11) -0.0025(9)
O31 0.0255(10) 0.0445(12) 0.0479(13) 0.0006(9) -0.0095(10) 0.0133(10)
O32 0.0271(10) 0.0362(11) 0.0552(13) -0.0014(10) 0.0137(10) -0.0115(10)
C1 0.0265(14) 0.0170(13) 0.0365(15) -0.0028(11) 0.0017(12) -0.0014(11)
C2 0.0224(13) 0.0218(13) 0.0379(16) 0.0026(11) 0.0024(13) -0.0011(12)
C3 0.0173(12) 0.0231(13) 0.0328(14) 0.0012(10) -0.0006(11) 0.0011(12)
C4 0.0204(13) 0.0240(13) 0.0301(15) 0.0028(11) 0.0003(11) -0.0015(11)
C5 0.0226(13) 0.0222(13) 0.0324(15) 0.0011(12) 0.0020(12) 0.0010(11)
C6 0.0167(11) 0.0237(13) 0.0428(15) 0.0022(11) -0.0025(13) -0.0027(12)
C7 0.0208(12) 0.0242(12) 0.0424(16) -0.0020(12) 0.0016(14) -0.0032(12)
C12 0.0310(15) 0.0256(14) 0.0373(17) 0.0008(12) -0.0032(13) -0.0030(13)
C13 0.056(2) 0.0234(14) 0.050(2) -0.0044(15) 0.0076(17) -0.0019(13)
C21 0.0368(17) 0.0311(15) 0.0486(19) 0.0003(14) -0.0007(14) 0.0109(14)
C31 0.0146(13) 0.0330(15) 0.0411(17) -0.0014(11) 0.0002(11) 0.0000(12)
C32 0.0272(15) 0.0395(16) 0.0442(18) -0.0052(14) 0.0004(13) 0.0015(14)
C33 0.0355(16) 0.0457(19) 0.057(2) -0.0049(17) -0.0008(16) 0.0161(17)
C34 0.0323(16) 0.0322(17) 0.083(3) -0.0053(16) 0.0035(17) 0.0023(19)
C35 0.0420(18) 0.0404(18) 0.069(2) -0.0036(17) 0.0038(17) -0.0145(18)
C36 0.0344(17) 0.0381(17) 0.0457(19) -0.0012(14) 0.0006(14) -0.0056(14)
C51 0.0294(14) 0.0278(14) 0.0341(16) -0.0008(13) 0.0062(12) -0.0054(13)
C52 0.051(2) 0.0316(16) 0.0421(19) -0.0061(15) 0.0001(16) 0.0032(14)
C53 0.058(2) 0.046(2) 0.049(2) -0.0240(18) -0.0014(17) -0.0027(17)
C54 0.059(2) 0.079(3) 0.042(2) -0.026(2) -0.0074(19) -0.0032(19)
C55 0.060(2) 0.088(3) 0.044(2) -0.029(2) -0.0115(18) 0.021(2)
C56 0.0426(19) 0.049(2) 0.0418(19) -0.0135(16) -0.0004(15) 0.0075(16)

loop_
_atom_type_symbol
_atom_type_radius_bond
S 1.02
O 0.73
C 0.77
H 0.32

loop_
_geom_angle_atom_site_label_1
_geom_angle_atom_site_label_2
_geom_angle_atom_site_label_3
_geom_angle
O31 S3 O32 118.63(13)
O31 S3 C31 107.67(13)
O32 S3 C31 108.13(13)
O31 S3 C3 109.37(13)
O32 S3 C3 107.33(13)
C31 S3 C3 104.88(12)
C5 S5 C51 102.39(13)
C12 O11 C1 118.4(2)
O11 C1 C7 104.2(2)
O11 C1 C2 108.6(2)
C7 C1 C2 117.9(2)
O11 C1 H1 108.60
C7 C1 H1 108.60
C2 C1 H1 108.60
C21 C2 C1 113.4(2)
C21 C2 C3 113.5(2)
C1 C2 C3 108.1(2)
C21 C2 H2 107.20
C1 C2 H2 107.20
C3 C2 H2 107.20
C4 C3 C2 113.5(2)
C4 C3 S3 110.78(19)
C2 C3 S3 109.88(17)
C4 C3 H3 107.50
C2 C3 H3 107.50
S3 C3 H3 107.50
C5 C4 C3 119.8(2)
C5 C4 H4 120.10
C3 C4 H4 120.10
C4 C5 C6 122.4(2)
C4 C5 S5 125.6(2)
C6 C5 S5 111.90(19)
C5 C6 C7 112.1(2)
C5 C6 H6A 109.20
C7 C6 H6A 109.20
C5 C6 H6B 109.20
C7 C6 H6B 109.20
H6A C6 H6B 107.90
C1 C7 C6 114.5(2)
C1 C7 H7A 108.60
C6 C7 H7A 108.60
C1 C7 H7B 108.60
C6 C7 H7B 108.60
H7A C7 H7B 107.60
O12 C12 O11 123.0(2)
O12 C12 C13 125.9(3)
O11 C12 C13 111.1(3)
C12 C13 H13A 109.50
C12 C13 H13B 109.50
H13A C13 H13B 109.50
C12 C13 H13C 109.50
H13A C13 H13C 109.50
H13B C13 H13C 109.50
C2 C21 H21A 109.50
C2 C21 H21B 109.50
H21A C21 H21B 109.50
C2 C21 H21C 109.50
H21A C21 H21C 109.50
H21B C21 H21C 109.50
C36 C31 C32 121.3(3)
C36 C31 S3 119.2(2)
C32 C31 S3 119.5(2)
C33 C32 C31 119.1(3)
C33 C32 H32 120.50
C31 C32 H32 120.50
C34 C33 C32 120.3(3)
C34 C33 H33 119.80
C32 C33 H33 119.80
C33 C34 C35 120.5(3)
C33 C34 H34 119.80
C35 C34 H34 119.80
C34 C35 C36 120.3(3)
C34 C35 H35 119.80
C36 C35 H35 119.80
C31 C36 C35 118.5(3)
C31 C36 H36 120.70
C35 C36 H36 120.70
C56 C51 C52 119.8(3)
C56 C51 S5 120.0(2)
C52 C51 S5 120.2(2)
C51 C52 C53 120.4(3)
C51 C52 H52 119.80
C53 C52 H52 119.80
C54 C53 C52 119.7(3)
C54 C53 H53 120.20
C52 C53 H53 120.20
C53 C54 C55 120.0(3)
C53 C54 H54 120.00
C55 C54 H54 120.00
C54 C55 C56 120.5(3)
C54 C55 H55 119.70
C56 C55 H55 119.70
C51 C56 C55 119.6(3)
C51 C56 H56 120.20
C55 C56 H56 120.20

loop_
_geom_bond_atom_site_label_1
_geom_bond_atom_site_label_2
_geom_bond_distance
S3 O31 1.436(2)
S3 O32 1.444(2)
S3 C31 1.773(3)
S3 C3 1.790(3)
S5 C5 1.763(3)
S5 C51 1.773(3)
O11 C12 1.349(3)
O11 C1 1.463(3)
O12 C12 1.207(3)
C1 C7 1.506(4)
C1 C2 1.534(4)
C1 H1 1.0000
C2 C21 1.527(4)
C2 C3 1.552(3)
C2 H2 1.0000
C3 C4 1.508(4)
C3 H3 1.0000
C4 C5 1.335(4)
C4 H4 0.9500
C5 C6 1.503(4)
C6 C7 1.539(3)
C6 H6A 0.9900
C6 H6B 0.9900
C7 H7A 0.9900
C7 H7B 0.9900
C12 C13 1.490(4)
C13 H13A 0.9800
C13 H13B 0.9800
C13 H13C 0.9800
C21 H21A 0.9800
C21 H21B 0.9800
C21 H21C 0.9800
C31 C36 1.387(4)
C31 C32 1.390(4)
C32 C33 1.383(4)
C32 H32 0.9500
C33 C34 1.371(5)
C33 H33 0.9500
C34 C35 1.386(5)
C34 H34 0.9500
C35 C36 1.389(5)
C35 H35 0.9500
C36 H36 0.9500
C51 C56 1.374(4)
C51 C52 1.378(4)
C52 C53 1.387(5)
C52 H52 0.9500
C53 C54 1.372(5)
C53 H53 0.9500
C54 C55 1.373(5)
C54 H54 0.9500
C55 C56 1.387(5)
C55 H55 0.9500
C56 H56 0.9500

loop_
_geom_torsion_atom_site_label_1
_geom_torsion_atom_site_label_2
_geom_torsion_atom_site_label_3
_geom_torsion_atom_site_label_4
_geom_torsion
C12 O11 C1 C7 149.2(2)
C12 O11 C1 C2 -84.3(3)
O11 C1 C2 C21 -53.8(3)
C7 C1 C2 C21 64.3(3)
O11 C1 C2 C3 179.5(2)
C7 C1 C2 C3 -62.4(3)
C21 C2 C3 C4 -44.0(3)
C1 C2 C3 C4 82.7(3)
C21 C2 C3 S3 80.7(3)
C1 C2 C3 S3 -152.68(19)
O31 S3 C3 C4 55.2(2)
O32 S3 C3 C4 -174.91(18)
C31 S3 C3 C4 -60.1(2)
O31 S3 C3 C2 -71.0(2)
O32 S3 C3 C2 58.9(2)
C31 S3 C3 C2 173.8(2)
C2 C3 C4 C5 -71.9(3)
S3 C3 C4 C5 164.0(2)
C3 C4 C5 C6 1.2(4)
C3 C4 C5 S5 176.60(19)
C51 S5 C5 C4 1.1(3)
C51 S5 C5 C6 176.93(19)
C4 C5 C6 C7 64.6(3)
S5 C5 C6 C7 -111.4(2)
O11 C1 C7 C6 -175.9(2)
C2 C1 C7 C6 63.6(3)
C5 C6 C7 C1 -78.3(3)
C1 O11 C12 O12 0.4(4)
C1 O11 C12 C13 -179.0(2)
O31 S3 C31 C36 -23.1(3)
O32 S3 C31 C36 -152.4(2)
C3 S3 C31 C36 93.3(2)
O31 S3 C31 C32 153.8(2)
O32 S3 C31 C32 24.5(2)
C3 S3 C31 C32 -89.8(2)
C36 C31 C32 C33 -1.5(4)
S3 C31 C32 C33 -178.4(2)
C31 C32 C33 C34 0.8(5)
C32 C33 C34 C35 -0.1(5)
C33 C34 C35 C36 0.0(5)
C32 C31 C36 C35 1.5(4)
S3 C31 C36 C35 178.4(2)
C34 C35 C36 C31 -0.8(5)
C5 S5 C51 C56 -101.2(3)
C5 S5 C51 C52 80.8(3)
C56 C51 C52 C53 1.1(5)
S5 C51 C52 C53 179.0(3)
C51 C52 C53 C54 -1.5(5)
C52 C53 C54 C55 0.6(6)
C53 C54 C55 C56 0.6(7)
C52 C51 C56 C55 0.2(5)
S5 C51 C56 C55 -177.8(3)
C54 C55 C56 C51 -1.1(6)
